data_2209679
loop_
_publ_author_name
'Joacim C. M. Gustafsson'
'Stefan T. Norberg'
'G\"oran Svensson'

_publ_section_title
;
 The langbeinite type Rb~2~TiY(PO~4~)~3~
;
_journal_coeditor_code WM2016
_journal_issue 7
_journal_name_full 'Acta Crystallographica Section E'
_journal_page_first i160
_journal_page_last i162
_journal_paper_doi 10.1107/S1600536806021635
_journal_volume 62
_journal_year 2006
_chemical_formula_iupac 'Rb2 Ti Y (P O4)3'
_chemical_formula_structural
;
Rb2 (Ti0.7 Yb0.3)(Ti0.3 Yb0.7) (P O4)3
;
_chemical_formula_sum 'O12 P3 Rb2 Ti Y'
_chemical_formula_weight 592.66
_chemical_name_systematic
;
Dirubidium titanium yttrium tris(phosphate)
;
_space_group_IT_number 198
_symmetry_cell_setting cubic
_symmetry_space_group_name_Hall 'P 2ac 2ab 3'
_symmetry_space_group_name_H-M 'P 21 3'
_audit_creation_method 'WinGX routine CIF_UPDATE'
_cell_angle_alpha 90
_cell_angle_beta 90
_cell_angle_gamma 90
_cell_formula_units_Z 4
_cell_length_a 10.2674(4)
_cell_length_b 10.2674(4)
_cell_length_c 10.2674(4)
_cell_measurement_reflns_used 14
_cell_measurement_temperature 296(2)
_cell_measurement_theta_max 31.6
_cell_measurement_theta_min 25.0
_cell_volume 1082.38(7)
_computing_cell_refinement 'CAD-4 EXPRESS'
_computing_data_collection 'CAD-4 EXPRESS (Enraf--Nonius, 1994)'
_computing_data_reduction 'XCAD4 (Harms & Wocadlo, 1995)'
_computing_molecular_graphics
;
ORTEP-3 for Windows (Farrugia, 1997),
DIAMOND (Brandenburg, 2004) and
POV-RAY (Persistence of Vision Raytracer Pty. Ltd., 2004)
;
_computing_publication_material 'WinGX (Farrugia, 1999)'
_computing_structure_refinement 'SHELXL97 (Sheldrick, 1997)'
_computing_structure_solution 'SHELXS97 (Sheldrick, 1997)'
_diffrn_measured_fraction_theta_full 0.999
_diffrn_measured_fraction_theta_max 0.999
_diffrn_measurement_device \k-geometry
_diffrn_measurement_device_type 'Enraf--Nonius CAD-4'
_diffrn_measurement_method \w-2\q
_diffrn_radiation_type MoK\a
_diffrn_radiation_wavelength 0.71073
_diffrn_reflns_av_R_equivalents 0.0615
_diffrn_reflns_limit_h_max 15
_diffrn_reflns_limit_h_min 0
_diffrn_reflns_limit_k_max 15
_diffrn_reflns_limit_k_min 0
_diffrn_reflns_limit_l_max 15
_diffrn_reflns_limit_l_min -15
_diffrn_reflns_number 4075
_diffrn_reflns_theta_full 31.89
_diffrn_reflns_theta_max 31.89
_diffrn_reflns_theta_min 3.44
_diffrn_standards_decay_% 0
_diffrn_standards_interval_time 120
_diffrn_standards_number 2
_exptl_absorpt_coefficient_mu 15.514
_exptl_absorpt_correction_T_max 0.8672
_exptl_absorpt_correction_T_min 0.8366
_exptl_absorpt_correction_type analytical
_exptl_absorpt_process_details '(Alcock, 1970)'
_exptl_crystal_colour colourless
_exptl_crystal_density_diffrn 3.637
_exptl_crystal_density_method 'not measured'
_exptl_crystal_description tetrahedron
_exptl_crystal_F_000 1104
_exptl_crystal_size_max 0.25
_exptl_crystal_size_mid 0.25
_exptl_crystal_size_min 0.25
_refine_diff_density_max 0.606
_refine_diff_density_min -0.832
_refine_ls_abs_structure_details 'Flack (1983), 539 Friedel pairs'
_refine_ls_abs_structure_Flack -0.012(14)
_refine_ls_extinction_method none
_refine_ls_goodness_of_fit_ref 1.061
_refine_ls_matrix_type full
_refine_ls_number_constraints 8
_refine_ls_number_parameters 60
_refine_ls_number_reflns 1254
_refine_ls_number_restraints 1
_refine_ls_restrained_S_all 1.061
_refine_ls_R_factor_gt 0.0329
_refine_ls_shift/su_max 0.000
_refine_ls_structure_factor_coef Fsqd
_refine_ls_weighting_details 'w = 1/[\s^2^(Fo^2^)+(0.04P)^2^+1.5P] where P=(Fo^2^+2Fc^2^)/3'
_refine_ls_weighting_scheme calc
_refine_ls_wR_factor_ref 0.0787
_reflns_number_gt 1091
_reflns_number_total 1254
_reflns_threshold_expression I>2\s(I)
_cod_data_source_file wm2016.cif
_cod_data_source_block I
_cod_database_code 2209679
_cod_database_fobs_code 2209679

loop_
_symmetry_equiv_pos_as_xyz
'x, y, z'
'-x+1/2, -y, z+1/2'
'x+1/2, -y+1/2, -z'
'-x, y+1/2, -z+1/2'
'y, z, x'
'-y+1/2, -z, x+1/2'
'y+1/2, -z+1/2, -x'
'-y, z+1/2, -x+1/2'
'z, x, y'
'-z, x+1/2, -y+1/2'
'-z+1/2, -x, y+1/2'
'z+1/2, -x+1/2, -y'

loop_
_atom_site_type_symbol
_atom_site_label
_atom_site_fract_x
_atom_site_fract_y
_atom_site_fract_z
_atom_site_U_iso_or_equiv
_atom_site_adp_type
_atom_site_calc_flag
_atom_site_refinement_flags
_atom_site_occupancy
Rb Rb1 0.42927(5) 0.57073(5) 1.07073(5) 0.02301(18) Uani d S 1
Rb Rb2 0.20746(5) 0.79254(5) 1.29254(5) 0.0270(2) Uani d S 1
Y Y1 0.08281(4) 0.58281(4) 0.91719(4) 0.00932(16) Uani d SP 0.702(3)
Ti Ti1 0.08281(4) 0.58281(4) 0.91719(4) 0.00932(16) Uani d SP 0.298(3)
Y Y2 0.35274(6) 0.85274(6) 0.64726(6) 0.0123(2) Uani d SP 0.298(3)
Ti Ti2 0.35274(6) 0.85274(6) 0.64726(6) 0.0123(2) Uani d SP 0.702(3)
P P 0.26279(13) 0.87945(12) 0.95905(13) 0.0196(2) Uani d . 1
O O1 0.3988(4) 0.8521(5) 1.0071(4) 0.0362(10) Uani d . 1
O O2 0.1782(5) 0.7599(4) 0.9800(5) 0.0429(12) Uani d . 1
O O3 0.2651(5) 0.9170(5) 0.8143(5) 0.0398(11) Uani d . 1
O O4 0.2026(5) 0.9918(5) 1.0372(6) 0.0535(15) Uani d . 1

loop_
_atom_site_aniso_label
_atom_site_aniso_U_11
_atom_site_aniso_U_22
_atom_site_aniso_U_33
_atom_site_aniso_U_12
_atom_site_aniso_U_13
_atom_site_aniso_U_23
Rb1 0.02301(18) 0.02301(18) 0.02301(18) 0.00196(17) 0.00196(17) -0.00196(17)
Rb2 0.0270(2) 0.0270(2) 0.0270(2) 0.00101(19) 0.00101(19) -0.00101(19)
Y1 0.00932(16) 0.00932(16) 0.00932(16) -0.00091(15) 0.00091(15) 0.00091(15)
Ti1 0.00932(16) 0.00932(16) 0.00932(16) -0.00091(15) 0.00091(15) 0.00091(15)
Y2 0.0123(2) 0.0123(2) 0.0123(2) 0.0003(2) -0.0003(2) -0.0003(2)
Ti2 0.0123(2) 0.0123(2) 0.0123(2) 0.0003(2) -0.0003(2) -0.0003(2)
P 0.0214(6) 0.0154(5) 0.0219(6) -0.0014(4) -0.0016(4) -0.0029(4)
O1 0.033(2) 0.039(2) 0.036(2) 0.0069(18) -0.0112(17) 0.0032(19)
O2 0.051(3) 0.033(2) 0.044(3) -0.022(2) 0.008(2) -0.004(2)
O3 0.048(3) 0.037(2) 0.034(2) -0.003(2) -0.0113(19) 0.0151(18)
O4 0.042(3) 0.035(3) 0.083(4) 0.007(2) -0.005(3) -0.035(3)

loop_
_atom_type_symbol
_atom_type_description
_atom_type_scat_dispersion_real
_atom_type_scat_dispersion_imag
_atom_type_scat_source
O O 0.0106 0.006 'International Tables Vol C Tables 4.2.6.8 and 6.1.1.4'
P P 0.1023 0.0942 'International Tables Vol C Tables 4.2.6.8 and 6.1.1.4'
Rb Rb -0.9393 2.9676 'International Tables Vol C Tables 4.2.6.8 and 6.1.1.4'
Ti Ti 0.2776 0.4457 'International Tables Vol C Tables 4.2.6.8 and 6.1.1.4'
Y Y -2.7962 3.5667 'International Tables Vol C Tables 4.2.6.8 and 6.1.1.4'

loop_
_geom_angle_atom_site_label_1
_geom_angle_atom_site_label_2
_geom_angle_atom_site_label_3
_geom_angle_site_symmetry_1
_geom_angle_site_symmetry_3
_geom_angle
O1 Rb1 O1 11_665 8_646 97.70(12)
O1 Rb1 O1 11_665 . 97.70(12)
O1 Rb1 O1 8_646 . 97.70(12)
O1 Rb1 O4 11_665 7_466 150.98(13)
O1 Rb1 O4 8_646 7_466 102.63(13)
O1 Rb1 O4 . 7_466 99.82(14)
O1 Rb1 O4 11_665 12_457 102.63(13)
O1 Rb1 O4 8_646 12_457 99.82(15)
O1 Rb1 O4 . 12_457 150.98(13)
O4 Rb1 O4 7_466 12_457 53.77(14)
O1 Rb1 O4 11_665 3_567 99.82(15)
O1 Rb1 O4 8_646 3_567 150.98(13)
O1 Rb1 O4 . 3_567 102.63(13)
O4 Rb1 O4 7_466 3_567 53.77(14)
O4 Rb1 O4 12_457 3_567 53.77(14)
O1 Rb1 O2 11_665 7_466 158.42(12)
O1 Rb1 O2 8_646 7_466 60.72(12)
O1 Rb1 O2 . 7_466 85.65(12)
O4 Rb1 O2 7_466 7_466 46.70(12)
O4 Rb1 O2 12_457 7_466 83.01(15)
O4 Rb1 O2 3_567 7_466 100.21(14)
O1 Rb1 O2 11_665 3_567 85.65(12)
O1 Rb1 O2 8_646 3_567 158.42(12)
O1 Rb1 O2 . 3_567 60.72(12)
O4 Rb1 O2 7_466 3_567 83.01(15)
O4 Rb1 O2 12_457 3_567 100.21(14)
O4 Rb1 O2 3_567 3_567 46.70(12)
O2 Rb1 O2 7_466 3_567 114.14(7)
O1 Rb1 O2 11_665 12_457 60.72(12)
O1 Rb1 O2 8_646 12_457 85.65(12)
O1 Rb1 O2 . 12_457 158.42(12)
O4 Rb1 O2 7_466 12_457 100.21(14)
O4 Rb1 O2 12_457 12_457 46.70(12)
O4 Rb1 O2 3_567 12_457 83.01(15)
O2 Rb1 O2 7_466 12_457 114.14(7)
O2 Rb1 O2 3_567 12_457 114.14(7)
O1 Rb1 O2 11_665 11_665 45.41(11)
O1 Rb1 O2 8_646 11_665 112.12(13)
O1 Rb1 O2 . 11_665 53.95(11)
O4 Rb1 O2 7_466 11_665 138.06(15)
O4 Rb1 O2 12_457 11_665 135.97(15)
O4 Rb1 O2 3_567 11_665 96.62(12)
O2 Rb1 O2 7_466 11_665 138.82(9)
O2 Rb1 O2 3_567 11_665 56.24(17)
O2 Rb1 O2 12_457 11_665 105.000(13)
O1 Rb1 O2 11_665 8_646 53.95(11)
O1 Rb1 O2 8_646 8_646 45.41(11)
O1 Rb1 O2 . 8_646 112.12(13)
O4 Rb1 O2 7_466 8_646 135.97(15)
O4 Rb1 O2 12_457 8_646 96.62(12)
O4 Rb1 O2 3_567 8_646 138.06(15)
O2 Rb1 O2 7_466 8_646 105.000(13)
O2 Rb1 O2 3_567 8_646 138.82(9)
O2 Rb1 O2 12_457 8_646 56.24(17)
O2 Rb1 O2 11_665 8_646 85.95(12)
O1 Rb1 O2 11_665 . 112.12(13)
O1 Rb1 O2 8_646 . 53.95(11)
O1 Rb1 O2 . . 45.41(11)
O4 Rb1 O2 7_466 . 96.62(12)
O4 Rb1 O2 12_457 . 138.06(15)
O4 Rb1 O2 3_567 . 135.97(15)
O2 Rb1 O2 7_466 . 56.24(17)
O2 Rb1 O2 3_567 . 105.000(13)
O2 Rb1 O2 12_457 . 138.82(9)
O2 Rb1 O2 11_665 . 85.95(12)
O2 Rb1 O2 8_646 . 85.95(12)
O3 Rb2 O3 2_575 10_657 91.50(12)
O3 Rb2 O3 2_575 5_456 91.50(12)
O3 Rb2 O3 10_657 5_456 91.50(12)
O3 Rb2 O2 2_575 11_665 79.79(14)
O3 Rb2 O2 10_657 11_665 100.68(12)
O3 Rb2 O2 5_456 11_665 165.13(13)
O3 Rb2 O2 2_575 8_646 165.13(13)
O3 Rb2 O2 10_657 8_646 79.79(14)
O3 Rb2 O2 5_456 8_646 100.68(12)
O2 Rb2 O2 11_665 8_646 89.94(14)
O3 Rb2 O2 2_575 . 100.68(12)
O3 Rb2 O2 10_657 . 165.13(13)
O3 Rb2 O2 5_456 . 79.79(14)
O2 Rb2 O2 11_665 . 89.94(13)
O2 Rb2 O2 8_646 . 89.94(14)
O3 Rb2 O4 2_575 11_665 82.25(13)
O3 Rb2 O4 10_657 11_665 56.59(12)
O3 Rb2 O4 5_456 11_665 147.05(12)
O2 Rb2 O4 11_665 11_665 44.08(11)
O2 Rb2 O4 8_646 11_665 82.89(12)
O2 Rb2 O4 . 11_665 133.15(12)
O3 Rb2 O4 2_575 . 56.59(12)
O3 Rb2 O4 10_657 . 147.05(13)
O3 Rb2 O4 5_456 . 82.25(13)
O2 Rb2 O4 11_665 . 82.89(12)
O2 Rb2 O4 8_646 . 133.15(12)
O2 Rb2 O4 . . 44.08(11)
O4 Rb2 O4 11_665 . 119.18(2)
O3 Rb2 O4 2_575 8_646 147.05(13)
O3 Rb2 O4 10_657 8_646 82.25(13)
O3 Rb2 O4 5_456 8_646 56.59(12)
O2 Rb2 O4 11_665 8_646 133.15(12)
O2 Rb2 O4 8_646 8_646 44.08(11)
O2 Rb2 O4 . 8_646 82.89(12)
O4 Rb2 O4 11_665 8_646 119.18(2)
O4 Rb2 O4 . 8_646 119.18(2)
O3 Rb2 O4 2_575 2_575 44.63(12)
O3 Rb2 O4 10_657 2_575 50.33(13)
O3 Rb2 O4 5_456 2_575 106.52(11)
O2 Rb2 O4 11_665 2_575 75.66(13)
O2 Rb2 O4 8_646 2_575 122.45(11)
O2 Rb2 O4 . 2_575 143.79(11)
O4 Rb2 O4 11_665 2_575 48.39(16)
O4 Rb2 O4 . 2_575 100.48(2)
O4 Rb2 O4 8_646 2_575 130.93(9)
O3 Rb2 O4 2_575 5_456 50.33(13)
O3 Rb2 O4 10_657 5_456 106.52(11)
O3 Rb2 O4 5_456 5_456 44.63(12)
O2 Rb2 O4 11_665 5_456 122.45(11)
O2 Rb2 O4 8_646 5_456 143.79(11)
O2 Rb2 O4 . 5_456 75.66(13)
O4 Rb2 O4 11_665 5_456 130.93(9)
O4 Rb2 O4 . 5_456 48.39(16)
O4 Rb2 O4 8_646 5_456 100.48(2)
O4 Rb2 O4 2_575 5_456 84.31(12)
O3 Rb2 O4 2_575 10_657 106.52(11)
O3 Rb2 O4 10_657 10_657 44.63(12)
O3 Rb2 O4 5_456 10_657 50.33(13)
O2 Rb2 O4 11_665 10_657 143.79(11)
O2 Rb2 O4 8_646 10_657 75.66(13)
O2 Rb2 O4 . 10_657 122.45(11)
O4 Rb2 O4 11_665 10_657 100.48(3)
O4 Rb2 O4 . 10_657 130.93(9)
O4 Rb2 O4 8_646 10_657 48.39(16)
O4 Rb2 O4 2_575 10_657 84.31(12)
O4 Rb2 O4 5_456 10_657 84.31(12)
O1 Y1 O1 9_455 8_646 93.89(17)
O1 Y1 O1 9_455 3_467 93.89(17)
O1 Y1 O1 8_646 3_467 93.89(17)
O1 Y1 O2 9_455 . 174.29(19)
O1 Y1 O2 8_646 . 84.32(19)
O1 Y1 O2 3_467 . 91.64(18)
O1 Y1 O2 9_455 7_466 84.32(19)
O1 Y1 O2 8_646 7_466 91.64(18)
O1 Y1 O2 3_467 7_466 174.29(19)
O2 Y1 O2 . 7_466 90.31(18)
O1 Y1 O2 9_455 10_656 91.64(18)
O1 Y1 O2 8_646 10_656 174.29(19)
O1 Y1 O2 3_467 10_656 84.32(19)
O2 Y1 O2 . 10_656 90.31(18)
O2 Y1 O2 7_466 10_656 90.31(18)
O4 Y2 O4 6_675 2_574 86.5(2)
O4 Y2 O4 6_675 11_664 86.5(2)
O4 Y2 O4 2_574 11_664 86.5(2)
O4 Y2 O3 6_675 10_656 172.3(2)
O4 Y2 O3 2_574 10_656 86.09(19)
O4 Y2 O3 11_664 10_656 95.2(2)
O4 Y2 O3 6_675 . 86.09(19)
O4 Y2 O3 2_574 . 95.2(2)
O4 Y2 O3 11_664 . 172.3(2)
O3 Y2 O3 10_656 . 92.50(18)
O4 Y2 O3 6_675 7_466 95.2(2)
O4 Y2 O3 2_574 7_466 172.3(2)
O4 Y2 O3 11_664 7_466 86.09(19)
O3 Y2 O3 10_656 7_466 92.50(18)
O3 Y2 O3 . 7_466 92.50(18)
O1 P O2 . . 109.4(3)
O1 P O4 . . 110.0(3)
O2 P O4 . . 107.6(3)
O1 P O3 . . 110.4(3)
O2 P O3 . . 110.4(3)
O4 P O3 . . 108.8(3)
P O1 Ti1 . 3_567 151.0(3)
P O1 Y1 . 3_567 151.0(3)
P O1 Rb1 . . 110.5(2)
Ti1 O1 Rb1 3_567 . 97.47(15)
Y1 O1 Rb1 3_567 . 97.47(15)
P O1 Rb2 . . 77.95(19)
Ti1 O1 Rb2 3_567 . 103.84(15)
Y1 O1 Rb2 3_567 . 103.84(15)
Rb1 O1 Rb2 . . 73.28(10)
P O2 Y1 . . 153.6(3)
P O2 Rb1 . 3_467 89.7(2)
Y1 O2 Rb1 . 3_467 92.73(17)
P O2 Rb2 . . 90.2(2)
Y1 O2 Rb2 . . 115.11(17)
Rb1 O2 Rb2 3_467 . 100.54(14)
P O2 Rb1 . . 93.9(2)
Y1 O2 Rb1 . . 86.81(15)
Rb1 O2 Rb1 3_467 . 172.95(16)
Rb2 O2 Rb1 . . 73.39(11)
P O3 Y2 . . 137.5(3)
P O3 Rb2 . 2_574 108.8(3)
Y2 O3 Rb2 . 2_574 102.50(17)
P O4 Ti2 . 2_575 172.4(3)
P O4 Y2 . 2_575 172.4(3)
P O4 Rb1 . 3_467 91.3(2)
Ti2 O4 Rb1 2_575 3_467 96.25(18)
Y2 O4 Rb1 2_575 3_467 96.25(18)
P O4 Rb2 . . 86.8(2)
Ti2 O4 Rb2 2_575 . 92.8(2)
Y2 O4 Rb2 2_575 . 92.8(2)
Rb1 O4 Rb2 3_467 . 99.72(16)
P O4 Rb2 . 2_574 89.7(3)
Ti2 O4 Rb2 2_575 2_574 88.62(19)
Y2 O4 Rb2 2_575 2_574 88.62(19)
Rb1 O4 Rb2 3_467 2_574 96.60(16)
Rb2 O4 Rb2 . 2_574 163.36(17)

loop_
_geom_bond_atom_site_label_1
_geom_bond_atom_site_label_2
_geom_bond_site_symmetry_2
_geom_bond_distance
_geom_bond_publ_flag
Rb1 O1 11_665 2.978(5) ?
Rb1 O1 8_646 2.978(5) ?
Rb1 O1 . 2.978(5) ?
Rb1 O4 7_466 3.084(5) ?
Rb1 O4 12_457 3.084(5) ?
Rb1 O4 3_567 3.084(5) ?
Rb1 O2 7_466 3.135(5) ?
Rb1 O2 3_567 3.135(5) ?
Rb1 O2 12_457 3.135(5) ?
Rb1 O2 11_665 3.359(5) ?
Rb1 O2 8_646 3.359(5) ?
Rb1 O2 . 3.359(5) ?
Rb2 O3 2_575 3.004(5) ?
Rb2 O3 10_657 3.004(5) ?
Rb2 O3 5_456 3.004(5) ?
Rb2 O2 11_665 3.240(5) ?
Rb2 O2 8_646 3.240(5) ?
Rb2 O2 . 3.240(5) ?
Rb2 O4 11_665 3.326(7) ?
Rb2 O4 . 3.326(7) ?
Rb2 O4 8_646 3.326(7) ?
Rb2 O4 2_575 3.473(7) ?
Rb2 O4 5_456 3.473(7) ?
Rb2 O4 10_657 3.473(7) ?
Y1 O1 9_455 2.149(4) ?
Y1 O1 8_646 2.149(4) ?
Y1 O1 3_467 2.149(4) ?
Y1 O2 . 2.163(5) ?
Y1 O2 7_466 2.163(5) ?
Y1 O2 10_656 2.163(4) ?
Y1 Rb1 2_564 3.8929(4) ?
Y1 Rb1 3_467 3.8929(4) ?
Y1 Rb2 3_467 4.5964(6) ?
Y1 Rb2 2_564 4.5964(6) ?
Y2 O4 6_675 2.036(4) ?
Y2 O4 2_574 2.036(4) ?
Y2 O4 11_664 2.036(4) ?
Y2 O3 10_656 2.046(5) ?
Y2 O3 . 2.046(5) ?
Y2 O3 7_466 2.046(5) ?
Y2 P 10_656 3.3432(15) ?
Y2 P 7_466 3.3432(15) ?
Y2 P . 3.3432(15) ?
Y2 Rb1 4_656 3.8768(13) ?
Y2 Rb2 1_554 3.9839(5) ?
Y2 Rb2 2_574 3.9839(5) ?
P O1 . 1.508(4) y
P O2 . 1.520(4) y
P O4 . 1.535(5) y
P O3 . 1.535(5) y
P Rb1 3_467 3.4758(14) ?
P Rb2 2_574 3.7893(15) ?
O1 Ti1 3_567 2.149(4) ?
O1 Y1 3_567 2.149(4) ?
O2 Rb1 3_467 3.135(5) ?
O3 Rb2 2_574 3.004(5) ?
O4 Ti2 2_575 2.036(4) ?
O4 Y2 2_575 2.036(4) ?
O4 Rb1 3_467 3.084(5) ?
O4 Rb2 2_574 3.473(7) ?
